data_1507916
loop_
_publ_author_name
'Jiaa, Lei'
'Shib, Jie'
'Sunb, Zhi-hong'
'Lia, Fei-fei'
'Wanga, Yuan'
'Wua, Wei-na'
'Wang, Qin'

_publ_section_title
;
 Synthesis, crystal structure, DNA-binding properties, cytotoxic and
 antioxidation activities of several ternary copper(II) complexes with a
 new reduced Schiff base ligand
;
_journal_name_full
;
Inorganica Chimica Acta
;
_journal_page_first 121
_journal_page_last 129
_journal_paper_doi 10.1016/j.ica.2012.05.014
_journal_volume 391
_journal_year 2012
_chemical_formula_sum 'C41 H46 Cl2 Cu2 N6 O15'
_chemical_formula_weight 1060.82
_space_group_IT_number 14
_symmetry_cell_setting monoclinic
_symmetry_space_group_name_Hall '-P 2ybc'
_symmetry_space_group_name_H-M 'P 1 21/c 1'
_atom_sites_solution_hydrogens geom
_atom_sites_solution_primary direct
_atom_sites_solution_secondary difmap
_cell_angle_alpha 90.00
_cell_angle_beta 95.7630(10)
_cell_angle_gamma 90.00
_cell_formula_units_Z 2
_cell_length_a 10.5259(6)
_cell_length_b 18.6643(10)
_cell_length_c 11.6372(7)
_cell_measurement_reflns_used 3527
_cell_measurement_temperature 223(2)
_cell_measurement_theta_max 24.48
_cell_measurement_theta_min 2.18
_cell_volume 2274.7(2)
_computing_cell_refinement 'Bruker SMART'
_computing_data_collection 'Bruker SMART'
_computing_data_reduction 'Bruker SAINT'
_computing_molecular_graphics 'Bruker SHELXTL'
_computing_publication_material 'Bruker SHELXTL'
_computing_structure_refinement 'SHELXL-97 (Sheldrick, 1997)'
_computing_structure_solution 'SHELXS-97 (Sheldrick, 1990)'
_diffrn_ambient_temperature 223(2)
_diffrn_measured_fraction_theta_full 0.999
_diffrn_measured_fraction_theta_max 0.999
_diffrn_measurement_device_type 'CCD area detector'
_diffrn_measurement_method 'phi and omega scans'
_diffrn_radiation_monochromator graphite
_diffrn_radiation_source 'fine-focus sealed tube'
_diffrn_radiation_type MoK\a
_diffrn_radiation_wavelength 0.71073
_diffrn_reflns_av_R_equivalents 0.0370
_diffrn_reflns_av_sigmaI/netI 0.0449
_diffrn_reflns_limit_h_max 12
_diffrn_reflns_limit_h_min -13
_diffrn_reflns_limit_k_max 17
_diffrn_reflns_limit_k_min -24
_diffrn_reflns_limit_l_max 15
_diffrn_reflns_limit_l_min -14
_diffrn_reflns_number 15394
_diffrn_reflns_theta_full 27.50
_diffrn_reflns_theta_max 27.50
_diffrn_reflns_theta_min 2.07
_exptl_absorpt_coefficient_mu 1.127
_exptl_absorpt_correction_T_max 0.8402
_exptl_absorpt_correction_T_min 0.7005
_exptl_absorpt_correction_type 'multi-scan, (SADABS, Bruker, 2001)'
_exptl_crystal_colour BLUE
_exptl_crystal_density_diffrn 1.549
_exptl_crystal_density_method 'not measured'
_exptl_crystal_description BLOCK
_exptl_crystal_F_000 1092
_exptl_crystal_size_max 0.34
_exptl_crystal_size_mid 0.30
_exptl_crystal_size_min 0.16
_refine_diff_density_max 0.619
_refine_diff_density_min -0.417
_refine_diff_density_rms 0.084
_refine_ls_extinction_method none
_refine_ls_goodness_of_fit_ref 1.044
_refine_ls_hydrogen_treatment constr
_refine_ls_matrix_type full
_refine_ls_number_parameters 328
_refine_ls_number_reflns 5231
_refine_ls_number_restraints 76
_refine_ls_restrained_S_all 1.072
_refine_ls_R_factor_all 0.0641
_refine_ls_R_factor_gt 0.0492
_refine_ls_shift/su_max 0.001
_refine_ls_shift/su_mean 0.000
_refine_ls_structure_factor_coef Fsqd
_refine_ls_weighting_details 'calc w=1/[\s^2^(Fo^2^)+(0.0832P)^2^+0.5439P] where P=(Fo^2^+2Fc^2^)/3'
_refine_ls_weighting_scheme calc
_refine_ls_wR_factor_gt 0.1335
_refine_ls_wR_factor_ref 0.1421
_reflns_number_gt 4140
_reflns_number_total 5231
_reflns_threshold_expression >2sigma(I)
_cod_data_source_file ICA-2012-391-121-129.cif
_cod_data_source_block 8039
_cod_original_sg_symbol_H-M 'P 21/c'
_cod_database_code 1507916

loop_
_symmetry_equiv_pos_as_xyz
'x, y, z'
'-x, y+1/2, -z+1/2'
'-x, -y, -z'
'x, -y-1/2, z-1/2'

loop_
_atom_site_label
_atom_site_type_symbol
_atom_site_fract_x
_atom_site_fract_y
_atom_site_fract_z
_atom_site_U_iso_or_equiv
_atom_site_adp_type
_atom_site_occupancy
_atom_site_symmetry_multiplicity
_atom_site_calc_flag
_atom_site_refinement_flags
_atom_site_disorder_assembly
_atom_site_disorder_group
Cu1 Cu 0.30049(3) 0.149679(17) 0.13356(3) 0.03209(14) Uani 1 1 d . . .
N1 N 0.2307(2) 0.06051(13) 0.2054(2) 0.0381(6) Uani 1 1 d . . .
N2 N 0.2258(2) 0.10389(13) -0.0131(2) 0.0336(5) Uani 1 1 d . . .
N3 N 0.4571(2) 0.19263(10) 0.07504(18) 0.0248(5) Uani 1 1 d . . .
H3N H 0.4523 0.2012 0.0030 0.030 Uiso 1 1 d R . .
O1 O 0.3716(2) 0.19163(12) 0.27723(17) 0.0430(5) Uani 1 1 d . . .
O2 O 0.4960(3) 0.28073(12) 0.34616(19) 0.0515(6) Uani 1 1 d . . .
C1 C 0.2302(3) 0.04262(19) 0.3157(3) 0.0533(9) Uani 1 1 d . . .
H1 H 0.2555 0.0764 0.3734 0.064 Uiso 1 1 calc R . .
C2 C 0.1922(4) -0.0267(2) 0.3476(4) 0.0675(13) Uani 1 1 d . . .
H2 H 0.1905 -0.0383 0.4261 0.081 Uiso 1 1 calc R . .
C3 C 0.1583(3) -0.0763(2) 0.2652(5) 0.0678(13) Uani 1 1 d . . .
H3 H 0.1350 -0.1226 0.2867 0.081 Uiso 1 1 calc R . .
C4 C 0.1576(3) -0.05880(16) 0.1482(4) 0.0541(10) Uani 1 1 d . . .
C5 C 0.1207(3) -0.10634(18) 0.0538(5) 0.0658(13) Uani 1 1 d . . .
H5 H 0.0985 -0.1539 0.0696 0.079 Uiso 1 1 calc R . .
C6 C 0.1170(3) -0.0846(2) -0.0562(5) 0.0704(14) Uani 1 1 d . . .
H6 H 0.0927 -0.1174 -0.1158 0.084 Uiso 1 1 calc R . .
C7 C 0.1495(3) -0.01213(18) -0.0856(4) 0.0504(9) Uani 1 1 d . . .
C8 C 0.1426(3) 0.0154(2) -0.1976(4) 0.0592(11) Uani 1 1 d . . .
H8 H 0.1171 -0.0143 -0.2610 0.071 Uiso 1 1 calc R . .
C9 C 0.1733(3) 0.0859(2) -0.2149(3) 0.0555(10) Uani 1 1 d . . .
H9 H 0.1656 0.1054 -0.2898 0.067 Uiso 1 1 calc R . .
C10 C 0.2160(3) 0.1281(2) -0.1199(3) 0.0431(7) Uani 1 1 d . . .
H10 H 0.2387 0.1759 -0.1326 0.052 Uiso 1 1 calc R . .
C11 C 0.1901(3) 0.03463(15) 0.0045(3) 0.0396(7) Uani 1 1 d . . .
C12 C 0.1934(3) 0.01165(15) 0.1231(3) 0.0412(7) Uani 1 1 d . . .
C13 C 0.5664(3) 0.14100(14) 0.0941(3) 0.0337(6) Uani 1 1 d . . .
H13A H 0.5918 0.1366 0.1771 0.040 Uiso 1 1 calc R . .
H13B H 0.6395 0.1598 0.0577 0.040 Uiso 1 1 calc R . .
C14 C 0.5320(2) 0.06817(13) 0.0450(2) 0.0300(6) Uani 1 1 d . . .
C15 C 0.5137(3) 0.01108(14) 0.1179(2) 0.0314(6) Uani 1 1 d . . .
H15 H 0.5233 0.0181 0.1983 0.038 Uiso 1 1 calc R . .
C16 C 0.5186(3) 0.05610(14) -0.0737(2) 0.0323(6) Uani 1 1 d . . .
H16 H 0.5315 0.0940 -0.1244 0.039 Uiso 1 1 calc R . .
C17 C 0.4498(3) 0.24329(14) 0.2655(2) 0.0334(6) Uani 1 1 d . . .
C18 C 0.4812(3) 0.26043(13) 0.1427(2) 0.0299(6) Uani 1 1 d . . .
C19 C 0.6161(3) 0.28913(17) 0.1424(3) 0.0444(8) Uani 1 1 d . . .
H19A H 0.6760 0.2551 0.1805 0.067 Uiso 1 1 calc R . .
H19B H 0.6233 0.3345 0.1831 0.067 Uiso 1 1 calc R . .
H19C H 0.6353 0.2961 0.0633 0.067 Uiso 1 1 calc R . .
C20 C 0.3840(3) 0.31599(14) 0.0905(3) 0.0413(7) Uani 1 1 d . . .
H20A H 0.3988 0.3252 0.0109 0.062 Uiso 1 1 calc R . .
H20B H 0.3938 0.3602 0.1344 0.062 Uiso 1 1 calc R . .
H20C H 0.2982 0.2976 0.0932 0.062 Uiso 1 1 calc R . .
Cl1 Cl 0.95078(12) 0.17253(5) 0.42166(9) 0.0653(3) Uani 1 1 d D . .
O3 O 0.9762(17) 0.1019(4) 0.4365(12) 0.156(7) Uani 0.56(2) 1 d PD A 1
O4 O 0.8544(12) 0.1827(11) 0.3331(11) 0.205(9) Uani 0.56(2) 1 d PDU A 1
O5 O 1.0656(10) 0.2080(6) 0.3931(8) 0.107(4) Uani 0.56(2) 1 d PD A 1
O3A O 0.8454(15) 0.1325(10) 0.3806(16) 0.174(8) Uani 0.44(2) 1 d PDU A 2
O4A O 1.0476(19) 0.1263(12) 0.4533(16) 0.258(13) Uani 0.44(2) 1 d PDU A 2
O5A O 0.979(3) 0.2232(6) 0.3440(14) 0.152(9) Uani 0.44(2) 1 d PDU A 2
O6 O 0.9160(4) 0.20663(19) 0.5215(3) 0.0959(11) Uani 1 1 d D A .
O1W O 0.1221(2) 0.21597(13) 0.1519(2) 0.0551(6) Uani 1 1 d . . .
H1W H 0.1030 0.2125 0.2209 0.066 Uiso 1 1 d R . .
H2W H 0.0648 0.2380 0.1089 0.066 Uiso 1 1 d R . .
O1S O 0.5771(17) 0.0741(10) 0.4118(19) 0.242(7) Uiso 0.50 1 d PD . .
H1S H 0.5092 0.0964 0.4140 0.363 Uiso 0.50 1 calc PR . .
C1S C 0.553(3) -0.0042(12) 0.422(2) 0.265(12) Uiso 0.50 1 d PD . .
H1S1 H 0.4667 -0.0150 0.3884 0.398 Uiso 0.50 1 calc PR . .
H1S2 H 0.5620 -0.0179 0.5027 0.398 Uiso 0.50 1 calc PR . .
H1S3 H 0.6136 -0.0307 0.3811 0.398 Uiso 0.50 1 calc PR . .

loop_
_atom_site_aniso_label
_atom_site_aniso_U_11
_atom_site_aniso_U_22
_atom_site_aniso_U_33
_atom_site_aniso_U_23
_atom_site_aniso_U_13
_atom_site_aniso_U_12
Cu1 0.0356(2) 0.0291(2) 0.0325(2) 0.00021(13) 0.00790(15) -0.00825(13)
N1 0.0324(13) 0.0320(13) 0.0512(15) 0.0090(11) 0.0104(11) -0.0006(10)
N2 0.0263(12) 0.0343(13) 0.0409(14) -0.0034(10) 0.0069(10) -0.0065(9)
N3 0.0308(12) 0.0184(10) 0.0261(11) -0.0034(8) 0.0071(9) -0.0003(8)
O1 0.0543(14) 0.0475(13) 0.0287(11) -0.0022(9) 0.0106(10) -0.0170(10)
O2 0.0775(17) 0.0442(13) 0.0337(11) -0.0145(10) 0.0109(11) -0.0138(12)
C1 0.0454(19) 0.053(2) 0.063(2) 0.0210(17) 0.0139(17) 0.0020(15)
C2 0.049(2) 0.063(3) 0.093(3) 0.045(2) 0.021(2) 0.0043(18)
C3 0.0386(19) 0.039(2) 0.129(4) 0.038(2) 0.021(2) 0.0038(15)
C4 0.0259(16) 0.0268(15) 0.111(3) 0.0120(18) 0.0164(18) 0.0013(12)
C5 0.0344(19) 0.0272(17) 0.138(4) -0.007(2) 0.020(2) -0.0052(13)
C6 0.0313(18) 0.043(2) 0.138(4) -0.039(2) 0.013(2) -0.0097(15)
C7 0.0231(15) 0.0425(18) 0.086(3) -0.0247(18) 0.0093(16) -0.0040(12)
C8 0.0302(17) 0.076(3) 0.071(3) -0.040(2) 0.0054(17) -0.0073(16)
C9 0.0305(17) 0.088(3) 0.048(2) -0.0206(19) 0.0013(14) -0.0034(17)
C10 0.0318(16) 0.0527(19) 0.0450(18) -0.0051(14) 0.0047(14) -0.0057(13)
C11 0.0210(14) 0.0326(15) 0.066(2) -0.0101(14) 0.0079(13) -0.0007(11)
C12 0.0230(14) 0.0270(14) 0.075(2) 0.0039(14) 0.0136(14) 0.0000(11)
C13 0.0319(15) 0.0262(14) 0.0428(16) -0.0053(11) 0.0022(12) 0.0048(10)
C14 0.0274(13) 0.0217(13) 0.0410(15) -0.0049(11) 0.0041(11) 0.0068(10)
C15 0.0344(15) 0.0290(14) 0.0312(14) -0.0027(11) 0.0046(12) 0.0090(11)
C16 0.0357(15) 0.0250(13) 0.0371(15) 0.0032(11) 0.0073(12) 0.0075(11)
C17 0.0430(16) 0.0284(14) 0.0300(14) -0.0063(11) 0.0093(12) 0.0005(11)
C18 0.0388(15) 0.0215(12) 0.0304(14) -0.0049(10) 0.0084(12) -0.0025(10)
C19 0.0508(19) 0.0344(16) 0.0497(18) -0.0089(13) 0.0128(15) -0.0169(13)
C20 0.060(2) 0.0201(14) 0.0452(18) 0.0004(12) 0.0105(15) 0.0048(12)
Cl1 0.0903(8) 0.0467(5) 0.0642(6) -0.0115(4) 0.0339(6) -0.0075(5)
O3 0.209(15) 0.045(4) 0.233(14) -0.001(5) 0.116(12) 0.014(6)
O4 0.173(13) 0.241(18) 0.178(12) -0.049(12) -0.091(10) 0.035(12)
O5 0.103(7) 0.143(9) 0.082(6) -0.014(5) 0.041(5) -0.069(6)
O3A 0.251(18) 0.113(11) 0.153(13) -0.073(10) -0.004(12) -0.059(12)
O4A 0.165(16) 0.192(19) 0.44(3) 0.008(18) 0.144(16) 0.098(14)
O5A 0.25(2) 0.098(8) 0.128(12) 0.003(8) 0.123(14) 0.000(11)
O6 0.109(3) 0.101(3) 0.084(2) -0.029(2) 0.040(2) -0.018(2)
O1W 0.0508(14) 0.0620(15) 0.0548(15) 0.0076(12) 0.0159(12) 0.0155(11)

loop_
_atom_type_symbol
_atom_type_description
_atom_type_scat_dispersion_real
_atom_type_scat_dispersion_imag
_atom_type_scat_source
C C 0.0033 0.0016 'International Tables Vol C Tables 4.2.6.8 and 6.1.1.4'
H H 0.0000 0.0000 'International Tables Vol C Tables 4.2.6.8 and 6.1.1.4'
N N 0.0061 0.0033 'International Tables Vol C Tables 4.2.6.8 and 6.1.1.4'
O O 0.0106 0.0060 'International Tables Vol C Tables 4.2.6.8 and 6.1.1.4'
Cu Cu 0.3201 1.2651 'International Tables Vol C Tables 4.2.6.8 and 6.1.1.4'
Cl Cl 0.1484 0.1585 'International Tables Vol C Tables 4.2.6.8 and 6.1.1.4'

loop_
_geom_angle_atom_site_label_1
_geom_angle_atom_site_label_2
_geom_angle_atom_site_label_3
_geom_angle
_geom_angle_site_symmetry_1
O1 Cu1 N2 178.51(9) .
O1 Cu1 N3 82.63(9) .
N2 Cu1 N3 98.44(9) .
O1 Cu1 N1 95.76(10) .
N2 Cu1 N1 82.76(10) .
N3 Cu1 N1 143.84(9) .
O1 Cu1 O1W 87.14(10) .
N2 Cu1 O1W 93.15(10) .
N3 Cu1 O1W 121.78(9) .
N1 Cu1 O1W 94.07(9) .
C1 N1 C12 119.1(3) .
C1 N1 Cu1 129.9(2) .
C12 N1 Cu1 110.6(2) .
C10 N2 C11 118.0(3) .
C10 N2 Cu1 130.3(2) .
C11 N2 Cu1 111.5(2) .
C18 N3 C13 112.2(2) .
C18 N3 Cu1 105.04(14) .
C13 N3 Cu1 109.64(16) .
C18 N3 H3N 110.5 .
C13 N3 H3N 103.7 .
Cu1 N3 H3N 116.0 .
C17 O1 Cu1 114.20(17) .
N1 C1 C2 120.9(4) .
N1 C1 H1 119.6 .
C2 C1 H1 119.6 .
C3 C2 C1 120.0(4) .
C3 C2 H2 120.0 .
C1 C2 H2 120.0 .
C2 C3 C4 120.3(3) .
C2 C3 H3 119.8 .
C4 C3 H3 119.8 .
C3 C4 C12 116.4(4) .
C3 C4 C5 125.1(3) .
C12 C4 C5 118.5(4) .
C6 C5 C4 121.6(3) .
C6 C5 H5 119.2 .
C4 C5 H5 119.2 .
C5 C6 C7 121.6(4) .
C5 C6 H6 119.2 .
C7 C6 H6 119.2 .
C8 C7 C11 117.0(3) .
C8 C7 C6 125.0(4) .
C11 C7 C6 118.0(4) .
C9 C8 C7 119.9(3) .
C9 C8 H8 120.1 .
C7 C8 H8 120.1 .
C8 C9 C10 119.1(4) .
C8 C9 H9 120.5 .
C10 C9 H9 120.5 .
N2 C10 C9 122.9(3) .
N2 C10 H10 118.6 .
C9 C10 H10 118.6 .
N2 C11 C7 123.1(3) .
N2 C11 C12 116.3(3) .
C7 C11 C12 120.5(3) .
N1 C12 C4 123.3(3) .
N1 C12 C11 117.1(3) .
C4 C12 C11 119.7(3) .
N3 C13 C14 111.9(2) .
N3 C13 H13A 109.2 .
C14 C13 H13A 109.2 .
N3 C13 H13B 109.2 .
C14 C13 H13B 109.2 .
H13A C13 H13B 107.9 .
C15 C14 C16 118.4(2) .
C15 C14 C13 120.3(3) .
C16 C14 C13 121.3(3) .
C16 C15 C14 120.8(3) 3_655
C16 C15 H15 119.6 3_655
C14 C15 H15 119.6 .
C15 C16 C14 120.8(3) 3_655
C15 C16 H16 119.6 3_655
C14 C16 H16 119.6 .
O2 C17 O1 123.6(3) .
O2 C17 C18 119.2(2) .
O1 C17 C18 117.2(2) .
N3 C18 C19 113.9(2) .
N3 C18 C17 105.8(2) .
C19 C18 C17 111.4(2) .
N3 C18 C20 106.9(2) .
C19 C18 C20 110.3(2) .
C17 C18 C20 108.2(2) .
C18 C19 H19A 109.5 .
C18 C19 H19B 109.5 .
H19A C19 H19B 109.5 .
C18 C19 H19C 109.5 .
H19A C19 H19C 109.5 .
H19B C19 H19C 109.5 .
C18 C20 H20A 109.5 .
C18 C20 H20B 109.5 .
H20A C20 H20B 109.5 .
C18 C20 H20C 109.5 .
H20A C20 H20C 109.5 .
H20B C20 H20C 109.5 .
O3 Cl1 O4A 38.1(9) .
O3 Cl1 O5A 135.0(7) .
O4A Cl1 O5A 114.3(8) .
O3 Cl1 O3A 70.1(8) .
O4A Cl1 O3A 107.8(8) .
O5A Cl1 O3A 111.6(9) .
O3 Cl1 O4 110.4(7) .
O4A Cl1 O4 139.7(10) .
O5A Cl1 O4 66.8(9) .
O3A Cl1 O4 46.7(7) .
O3 Cl1 O6 113.6(5) .
O4A Cl1 O6 108.3(8) .
O5A Cl1 O6 109.1(5) .
O3A Cl1 O6 105.3(6) .
O4 Cl1 O6 108.8(6) .
O3 Cl1 O5 108.4(6) .
O4A Cl1 O5 74.4(9) .
O5A Cl1 O5 44.3(8) .
O3A Cl1 O5 145.9(7) .
O4 Cl1 O5 109.5(7) .
O6 Cl1 O5 106.0(4) .
Cu1 O1W H1W 108.8 .
Cu1 O1W H2W 138.7 .
H1W O1W H2W 111.9 .
C1S O1S H1S 109.5 .
O1S C1S H1S1 109.5 .
O1S C1S H1S2 109.5 .
H1S1 C1S H1S2 109.5 .
O1S C1S H1S3 109.5 .
H1S1 C1S H1S3 109.5 .
H1S2 C1S H1S3 109.5 .

loop_
_geom_bond_atom_site_label_1
_geom_bond_atom_site_label_2
_geom_bond_distance
_geom_bond_site_symmetry_2
Cu1 O1 1.928(2) .
Cu1 N2 1.998(2) .
Cu1 N3 2.013(2) .
Cu1 N1 2.033(2) .
Cu1 O1W 2.277(2) .
N1 C1 1.326(4) .
N1 C12 1.352(4) .
N2 C10 1.316(4) .
N2 C11 1.367(4) .
N3 C18 1.498(3) .
N3 C13 1.500(3) .
N3 H3N 0.8500 .
O1 C17 1.284(3) .
O2 C17 1.231(3) .
C1 C2 1.415(5) .
C1 H1 0.9400 .
C2 C3 1.355(7) .
C2 H2 0.9400 .
C3 C4 1.400(6) .
C3 H3 0.9400 .
C4 C12 1.406(4) .
C4 C5 1.435(6) .
C5 C6 1.340(7) .
C5 H5 0.9400 .
C6 C7 1.445(6) .
C6 H6 0.9400 .
C7 C8 1.395(6) .
C7 C11 1.398(4) .
C8 C9 1.376(6) .
C8 H8 0.9400 .
C9 C10 1.394(5) .
C9 H9 0.9400 .
C10 H10 0.9400 .
C11 C12 1.443(5) .
C13 C14 1.505(4) .
C13 H13A 0.9800 .
C13 H13B 0.9800 .
C14 C15 1.387(4) .
C14 C16 1.393(4) .
C15 C16 1.385(4) 3_655
C15 H15 0.9400 .
C16 C15 1.385(4) 3_655
C16 H16 0.9400 .
C17 C18 1.533(4) .
C18 C19 1.519(4) .
C18 C20 1.538(4) .
C19 H19A 0.9700 .
C19 H19B 0.9700 .
C19 H19C 0.9700 .
C20 H20A 0.9700 .
C20 H20B 0.9700 .
C20 H20C 0.9700 .
Cl1 O3 1.353(7) .
Cl1 O4A 1.358(11) .
Cl1 O5A 1.363(9) .
Cl1 O3A 1.382(10) .
Cl1 O4 1.385(9) .
Cl1 O6 1.405(3) .
Cl1 O5 1.446(6) .
O1W H1W 0.8501 .
O1W H2W 0.8499 .
O1S C1S 1.491(17) .
O1S H1S 0.8300 .
C1S H1S1 0.9700 .
C1S H1S2 0.9700 .
C1S H1S3 0.9700 .

loop_
_geom_hbond_atom_site_label_D
_geom_hbond_atom_site_label_H
_geom_hbond_atom_site_label_A
_geom_hbond_distance_DH
_geom_hbond_distance_HA
_geom_hbond_distance_DA
_geom_hbond_angle_DHA
_geom_hbond_site_symmetry_A
N3 H3N O2 0.85 1.96 2.780(3) 163.0 4_565
O1W H1W O5 0.85 2.08 2.931(9) 176.5 1_455
O1W H1W O5A 0.85 2.04 2.820(11) 152.1 1_455
O1W H2W O6 0.85 2.06 2.904(4) 173.5 4_465

loop_
_geom_torsion_atom_site_label_1
_geom_torsion_atom_site_label_2
_geom_torsion_atom_site_label_3
_geom_torsion_atom_site_label_4
_geom_torsion
_geom_torsion_site_symmetry_4
O1 Cu1 N1 C1 3.7(3) .
N2 Cu1 N1 C1 -176.5(3) .
N3 Cu1 N1 C1 89.1(3) .
O1W Cu1 N1 C1 -83.8(3) .
O1 Cu1 N1 C12 -168.59(19) .
N2 Cu1 N1 C12 11.21(19) .
N3 Cu1 N1 C12 -83.2(3) .
O1W Cu1 N1 C12 103.9(2) .
O1 Cu1 N2 C10 -178(100) .
N3 Cu1 N2 C10 -41.9(3) .
N1 Cu1 N2 C10 174.6(3) .
O1W Cu1 N2 C10 80.9(3) .
O1 Cu1 N2 C11 -4(4) .
N3 Cu1 N2 C11 132.35(18) .
N1 Cu1 N2 C11 -11.16(18) .
O1W Cu1 N2 C11 -104.87(19) .
O1 Cu1 N3 C18 -33.83(17) .
N2 Cu1 N3 C18 147.22(16) .
N1 Cu1 N3 C18 -123.52(19) .
O1W Cu1 N3 C18 48.16(19) .
O1 Cu1 N3 C13 86.97(18) .
N2 Cu1 N3 C13 -91.98(18) .
N1 Cu1 N3 C13 -2.7(3) .
O1W Cu1 N3 C13 168.96(16) .
N2 Cu1 O1 C17 158(4) .
N3 Cu1 O1 C17 22.1(2) .
N1 Cu1 O1 C17 165.7(2) .
O1W Cu1 O1 C17 -100.5(2) .
C12 N1 C1 C2 0.5(5) .
Cu1 N1 C1 C2 -171.3(2) .
N1 C1 C2 C3 1.4(5) .
C1 C2 C3 C4 -1.5(6) .
C2 C3 C4 C12 -0.1(5) .
C2 C3 C4 C5 -178.5(3) .
C3 C4 C5 C6 176.9(3) .
C12 C4 C5 C6 -1.5(5) .
C4 C5 C6 C7 -0.3(6) .
C5 C6 C7 C8 -177.1(3) .
C5 C6 C7 C11 2.5(5) .
C11 C7 C8 C9 -1.0(5) .
C6 C7 C8 C9 178.5(3) .
C7 C8 C9 C10 2.6(5) .
C11 N2 C10 C9 -1.2(4) .
Cu1 N2 C10 C9 172.8(2) .
C8 C9 C10 N2 -1.5(5) .
C10 N2 C11 C7 2.9(4) .
Cu1 N2 C11 C7 -172.1(2) .
C10 N2 C11 C12 -175.6(3) .
Cu1 N2 C11 C12 9.3(3) .
C8 C7 C11 N2 -1.8(4) .
C6 C7 C11 N2 178.6(3) .
C8 C7 C11 C12 176.7(3) .
C6 C7 C11 C12 -2.9(4) .
C1 N1 C12 C4 -2.2(4) .
Cu1 N1 C12 C4 171.0(2) .
C1 N1 C12 C11 177.3(3) .
Cu1 N1 C12 C11 -9.4(3) .
C3 C4 C12 N1 2.1(4) .
C5 C4 C12 N1 -179.5(3) .
C3 C4 C12 C11 -177.5(3) .
C5 C4 C12 C11 1.0(4) .
N2 C11 C12 N1 0.2(4) .
C7 C11 C12 N1 -178.4(3) .
N2 C11 C12 C4 179.8(2) .
C7 C11 C12 C4 1.2(4) .
C18 N3 C13 C14 168.9(2) .
Cu1 N3 C13 C14 52.6(3) .
N3 C13 C14 C15 -107.8(3) .
N3 C13 C14 C16 72.7(3) .
C16 C14 C15 C16 -0.7(4) 3_655
C13 C14 C15 C16 179.7(2) 3_655
C15 C14 C16 C15 0.7(4) 3_655
C13 C14 C16 C15 -179.7(2) 3_655
Cu1 O1 C17 O2 173.3(2) .
Cu1 O1 C17 C18 -3.8(3) .
C13 N3 C18 C19 41.9(3) .
Cu1 N3 C18 C19 160.9(2) .
C13 N3 C18 C17 -80.9(3) .
Cu1 N3 C18 C17 38.2(2) .
C13 N3 C18 C20 164.0(2) .
Cu1 N3 C18 C20 -77.0(2) .
O2 C17 C18 N3 158.3(3) .
O1 C17 C18 N3 -24.5(3) .
O2 C17 C18 C19 33.9(4) .
O1 C17 C18 C19 -148.8(3) .
O2 C17 C18 C20 -87.4(3) .
O1 C17 C18 C20 89.9(3) .
